data_4315318
loop_
_publ_author_name
'Joanne Ledger'
'Ramamoorthy Boomishankar'
'Alexander Steiner'

_publ_section_title
;
 Aqueous Chemistry of Chlorocyclophosphazenes: Phosphates {PO2},
 Phosphamides {P(O)NHR}, and the first Phosphites {PHO} and Pyrophosphates
 {(PO)2O} of These Heterocycles
;
_journal_name_full 'Inorganic Chemistry'
_journal_page_first 3896
_journal_page_last 3904
_journal_paper_doi 10.1021/ic100076t
_journal_volume 49
_journal_year 2010
_chemical_formula_sum 'C24 H48 Cl2 N7 P3'
_chemical_formula_weight 598.50
_chemical_name_systematic
; 
 ? 
;
_space_group_IT_number 2
_symmetry_cell_setting triclinic
_symmetry_space_group_name_Hall '-P 1'
_symmetry_space_group_name_H-M 'P -1'
_atom_sites_solution_hydrogens geom
_atom_sites_solution_primary direct
_atom_sites_solution_secondary difmap
_audit_creation_method SHELXL-97
_cell_angle_alpha 71.9243(13)
_cell_angle_beta 72.5543(11)
_cell_angle_gamma 81.8594(12)
_cell_formula_units_Z 2
_cell_length_a 11.1433(8)
_cell_length_b 11.2351(8)
_cell_length_c 13.3179(10)
_cell_measurement_temperature 100(2)
_cell_volume 1509.98(19)
_computing_structure_refinement 'SHELXL-97 (Sheldrick, 1997)'
_computing_structure_solution 'SHELXS-97 (Sheldrick, 1990)'
_diffrn_ambient_temperature 100(2)
_diffrn_measured_fraction_theta_full 0.970
_diffrn_measured_fraction_theta_max 0.970
_diffrn_measurement_device_type 'Bruker Smart Apex'
_diffrn_measurement_method \w
_diffrn_radiation_monochromator graphite
_diffrn_radiation_source 'fine-focus sealed tube'
_diffrn_radiation_type MoK\a
_diffrn_radiation_wavelength 0.71073
_diffrn_reflns_av_R_equivalents 0.0151
_diffrn_reflns_av_sigmaI/netI 0.0323
_diffrn_reflns_limit_h_max 10
_diffrn_reflns_limit_h_min -13
_diffrn_reflns_limit_k_max 13
_diffrn_reflns_limit_k_min -11
_diffrn_reflns_limit_l_max 14
_diffrn_reflns_limit_l_min -15
_diffrn_reflns_number 7486
_diffrn_reflns_theta_full 25.03
_diffrn_reflns_theta_max 25.03
_diffrn_reflns_theta_min 4.18
_exptl_absorpt_coefficient_mu 0.401
_exptl_absorpt_correction_T_max 0.7456
_exptl_absorpt_correction_T_min 0.6493
_exptl_absorpt_correction_type multi-scan
_exptl_crystal_colour colourless
_exptl_crystal_density_diffrn 1.316
_exptl_crystal_density_method 'not measured'
_exptl_crystal_description prism
_exptl_crystal_F_000 640
_exptl_crystal_size_max 0.3
_exptl_crystal_size_mid 0.2
_exptl_crystal_size_min 0.2
_refine_diff_density_max 0.471
_refine_diff_density_min -0.338
_refine_diff_density_rms 0.055
_refine_ls_extinction_method none
_refine_ls_goodness_of_fit_ref 1.019
_refine_ls_hydrogen_treatment mixed
_refine_ls_matrix_type full
_refine_ls_number_parameters 341
_refine_ls_number_reflns 5177
_refine_ls_number_restraints 0
_refine_ls_restrained_S_all 1.019
_refine_ls_R_factor_all 0.0414
_refine_ls_R_factor_gt 0.0337
_refine_ls_shift/su_max 0.000
_refine_ls_shift/su_mean 0.000
_refine_ls_structure_factor_coef Fsqd
_refine_ls_weighting_details 'calc w=1/[\s^2^(Fo^2^)+(0.0481P)^2^+0.6597P] where P=(Fo^2^+2Fc^2^)/3'
_refine_ls_weighting_scheme calc
_refine_ls_wR_factor_gt 0.0836
_refine_ls_wR_factor_ref 0.0866
_reflns_number_gt 4436
_reflns_number_total 5177
_reflns_threshold_expression >2sigma(I)
_cod_data_source_file ic100076t_si_002_1.cif
_cod_data_source_block a110a
_cod_database_code 4315318

loop_
_symmetry_equiv_pos_as_xyz
'x, y, z'
'-x, -y, -z'

loop_
_atom_site_label
_atom_site_type_symbol
_atom_site_fract_x
_atom_site_fract_y
_atom_site_fract_z
_atom_site_U_iso_or_equiv
_atom_site_adp_type
_atom_site_occupancy
_atom_site_symmetry_multiplicity
_atom_site_calc_flag
_atom_site_refinement_flags
_atom_site_disorder_assembly
_atom_site_disorder_group
Cl1 Cl 0.54920(5) -0.28745(4) 0.34103(4) 0.02356(14) Uani 1 1 d . . .
Cl2 Cl 0.29488(5) -0.15113(5) 0.31249(4) 0.02295(13) Uani 1 1 d . . .
P1 P 0.47707(5) -0.11112(5) 0.28770(4) 0.01384(13) Uani 1 1 d . . .
P2 P 0.50819(5) 0.11115(5) 0.32479(4) 0.01308(13) Uani 1 1 d . . .
P3 P 0.58286(5) 0.08412(5) 0.10804(4) 0.01330(13) Uani 1 1 d . . .
N1 N 0.53567(16) -0.05912(15) 0.16133(13) 0.0174(4) Uani 1 1 d . . .
N2 N 0.48078(16) -0.03843(15) 0.36948(13) 0.0166(4) Uani 1 1 d . . .
N3 N 0.56561(15) 0.15939(14) 0.19543(12) 0.0140(3) Uani 1 1 d . . .
N4 N 0.37135(17) 0.17420(16) 0.37811(14) 0.0169(4) Uani 1 1 d . . .
H4 H 0.314(2) 0.132(2) 0.3959(19) 0.026(7) Uiso 1 1 d . . .
N5 N 0.60064(16) 0.15185(16) 0.38105(15) 0.0166(4) Uani 1 1 d . . .
H5 H 0.583(2) 0.129(2) 0.439(2) 0.020(7) Uiso 1 1 d . . .
N6 N 0.51580(16) 0.17010(16) 0.01450(14) 0.0166(4) Uani 1 1 d . . .
H6 H 0.5184(19) 0.1398(19) -0.0323(17) 0.010(5) Uiso 1 1 d . . .
N7 N 0.72703(17) 0.06142(17) 0.03535(14) 0.0165(4) Uani 1 1 d . . .
H7 H 0.756(2) 0.005(2) 0.0592(18) 0.010(6) Uiso 1 1 d . . .
C41 C 0.34379(18) 0.30027(18) 0.39308(16) 0.0156(4) Uani 1 1 d . . .
H41 H 0.4194 0.3246 0.4063 0.019 Uiso 1 1 calc R . .
C42 C 0.3176(2) 0.39877(19) 0.29230(16) 0.0195(4) Uani 1 1 d . . .
H42A H 0.3927 0.4032 0.2288 0.023 Uiso 1 1 calc R . .
H42B H 0.2466 0.3737 0.2744 0.023 Uiso 1 1 calc R . .
C43 C 0.2853(2) 0.52758(19) 0.31204(17) 0.0205(5) Uani 1 1 d . . .
H43A H 0.3589 0.5560 0.3238 0.025 Uiso 1 1 calc R . .
H43B H 0.2658 0.5887 0.2465 0.025 Uiso 1 1 calc R . .
C44 C 0.1728(2) 0.5230(2) 0.41168(17) 0.0226(5) Uani 1 1 d . . .
H44A H 0.0977 0.5006 0.3977 0.027 Uiso 1 1 calc R . .
H44B H 0.1549 0.6067 0.4244 0.027 Uiso 1 1 calc R . .
C45 C 0.1989(2) 0.42671(19) 0.51332(17) 0.0221(5) Uani 1 1 d . . .
H45A H 0.1231 0.4219 0.5763 0.027 Uiso 1 1 calc R . .
H45B H 0.2687 0.4537 0.5315 0.027 Uiso 1 1 calc R . .
C46 C 0.23418(19) 0.29688(18) 0.49445(16) 0.0178(4) Uani 1 1 d . . .
H46A H 0.2570 0.2380 0.5594 0.021 Uiso 1 1 calc R . .
H46B H 0.1602 0.2653 0.4861 0.021 Uiso 1 1 calc R . .
C51 C 0.73446(18) 0.17669(18) 0.33393(16) 0.0163(4) Uani 1 1 d . . .
H51 H 0.7559 0.1888 0.2530 0.020 Uiso 1 1 calc R . .
C52 C 0.7601(2) 0.29706(19) 0.35268(17) 0.0219(5) Uani 1 1 d . . .
H52A H 0.7335 0.2889 0.4323 0.026 Uiso 1 1 calc R . .
H52B H 0.7099 0.3682 0.3165 0.026 Uiso 1 1 calc R . .
C53 C 0.9001(2) 0.3241(2) 0.30691(19) 0.0276(5) Uani 1 1 d . . .
H53A H 0.9244 0.3416 0.2261 0.033 Uiso 1 1 calc R . .
H53B H 0.9145 0.3997 0.3241 0.033 Uiso 1 1 calc R . .
C54 C 0.9823(2) 0.2142(2) 0.35501(19) 0.0304(5) Uani 1 1 d . . .
H54A H 0.9646 0.2022 0.4348 0.037 Uiso 1 1 calc R . .
H54B H 1.0722 0.2325 0.3206 0.037 Uiso 1 1 calc R . .
C55 C 0.9571(2) 0.0943(2) 0.3356(2) 0.0302(5) Uani 1 1 d . . .
H55A H 1.0078 0.0231 0.3710 0.036 Uiso 1 1 calc R . .
H55B H 0.9828 0.1032 0.2558 0.036 Uiso 1 1 calc R . .
C56 C 0.8175(2) 0.06737(19) 0.38240(19) 0.0243(5) Uani 1 1 d . . .
H56A H 0.8029 -0.0089 0.3664 0.029 Uiso 1 1 calc R . .
H56B H 0.7939 0.0510 0.4631 0.029 Uiso 1 1 calc R . .
C61 C 0.41673(18) 0.26903(18) 0.02722(16) 0.0153(4) Uani 1 1 d . . .
H61 H 0.4158 0.2943 0.0931 0.018 Uiso 1 1 calc R . .
C62 C 0.28700(19) 0.22448(19) 0.04487(17) 0.0203(4) Uani 1 1 d . . .
H62A H 0.2655 0.1571 0.1149 0.024 Uiso 1 1 calc R . .
H62B H 0.2895 0.1888 -0.0150 0.024 Uiso 1 1 calc R . .
C63 C 0.1844(2) 0.3305(2) 0.04779(17) 0.0231(5) Uani 1 1 d . . .
H63A H 0.1032 0.2989 0.0538 0.028 Uiso 1 1 calc R . .
H63B H 0.1741 0.3594 0.1131 0.028 Uiso 1 1 calc R . .
C64 C 0.2183(2) 0.4403(2) -0.05566(17) 0.0215(5) Uani 1 1 d . . .
H64A H 0.2224 0.4132 -0.1206 0.026 Uiso 1 1 calc R . .
H64B H 0.1524 0.5090 -0.0511 0.026 Uiso 1 1 calc R . .
C65 C 0.3452(2) 0.48784(19) -0.06835(19) 0.0244(5) Uani 1 1 d . . .
H65A H 0.3670 0.5579 -0.1364 0.029 Uiso 1 1 calc R . .
H65B H 0.3396 0.5197 -0.0055 0.029 Uiso 1 1 calc R . .
C66 C 0.44763(19) 0.38289(19) -0.07320(17) 0.0199(4) Uani 1 1 d . . .
H66A H 0.5284 0.4147 -0.0784 0.024 Uiso 1 1 calc R . .
H66B H 0.4584 0.3570 -0.1401 0.024 Uiso 1 1 calc R . .
C71 C 0.80663(18) 0.15626(18) -0.05190(16) 0.0159(4) Uani 1 1 d . . .
H71 H 0.7527 0.2117 -0.0977 0.019 Uiso 1 1 calc R . .
C72 C 0.90872(19) 0.09090(19) -0.12513(16) 0.0187(4) Uani 1 1 d . . .
H72A H 0.8686 0.0440 -0.1572 0.022 Uiso 1 1 calc R . .
H72B H 0.9589 0.0298 -0.0801 0.022 Uiso 1 1 calc R . .
C73 C 0.9965(2) 0.1844(2) -0.21786(17) 0.0245(5) Uani 1 1 d . . .
H73A H 1.0656 0.1380 -0.2593 0.029 Uiso 1 1 calc R . .
H73B H 0.9489 0.2378 -0.2691 0.029 Uiso 1 1 calc R . .
C74 C 1.0522(2) 0.2674(2) -0.17310(17) 0.0229(5) Uani 1 1 d . . .
H74A H 1.1075 0.2152 -0.1283 0.028 Uiso 1 1 calc R . .
H74B H 1.1041 0.3303 -0.2350 0.028 Uiso 1 1 calc R . .
C75 C 0.94810(19) 0.33412(19) -0.10315(17) 0.0204(4) Uani 1 1 d . . .
H75A H 0.8964 0.3908 -0.1492 0.024 Uiso 1 1 calc R . .
H75B H 0.9859 0.3856 -0.0734 0.024 Uiso 1 1 calc R . .
C76 C 0.86421(19) 0.23923(19) -0.00833(16) 0.0184(4) Uani 1 1 d . . .
H76A H 0.7960 0.2844 0.0352 0.022 Uiso 1 1 calc R . .
H76B H 0.9148 0.1861 0.0405 0.022 Uiso 1 1 calc R . .

loop_
_atom_site_aniso_label
_atom_site_aniso_U_11
_atom_site_aniso_U_22
_atom_site_aniso_U_33
_atom_site_aniso_U_23
_atom_site_aniso_U_13
_atom_site_aniso_U_12
Cl1 0.0359(3) 0.0137(3) 0.0252(3) -0.0066(2) -0.0156(2) 0.0037(2)
Cl2 0.0203(3) 0.0268(3) 0.0223(3) -0.0064(2) -0.0043(2) -0.0079(2)
P1 0.0182(3) 0.0115(2) 0.0124(3) -0.0038(2) -0.0039(2) -0.0023(2)
P2 0.0160(3) 0.0125(3) 0.0113(2) -0.0046(2) -0.0027(2) -0.0024(2)
P3 0.0161(3) 0.0133(3) 0.0109(2) -0.0045(2) -0.0025(2) -0.0020(2)
N1 0.0247(9) 0.0163(9) 0.0119(8) -0.0058(7) -0.0018(7) -0.0062(7)
N2 0.0235(9) 0.0139(8) 0.0115(8) -0.0024(7) -0.0037(7) -0.0029(7)
N3 0.0180(9) 0.0120(8) 0.0123(8) -0.0036(7) -0.0032(7) -0.0031(7)
N4 0.0170(9) 0.0145(9) 0.0204(9) -0.0079(7) -0.0017(7) -0.0053(8)
N5 0.0192(9) 0.0212(10) 0.0089(9) -0.0049(8) -0.0009(7) -0.0044(7)
N6 0.0204(9) 0.0197(9) 0.0129(8) -0.0106(8) -0.0043(7) 0.0023(7)
N7 0.0198(10) 0.0096(9) 0.0164(9) -0.0004(7) -0.0042(8) 0.0014(8)
C41 0.0166(10) 0.0140(10) 0.0180(10) -0.0077(8) -0.0037(8) -0.0018(8)
C42 0.0235(11) 0.0200(11) 0.0146(10) -0.0048(8) -0.0025(9) -0.0060(9)
C43 0.0242(11) 0.0160(10) 0.0204(11) -0.0041(9) -0.0059(9) -0.0011(9)
C44 0.0207(11) 0.0181(11) 0.0268(11) -0.0062(9) -0.0045(9) 0.0009(9)
C45 0.0234(11) 0.0205(11) 0.0201(11) -0.0077(9) -0.0020(9) 0.0024(9)
C46 0.0190(10) 0.0176(10) 0.0155(10) -0.0049(8) -0.0026(8) -0.0008(8)
C51 0.0178(10) 0.0185(10) 0.0128(9) -0.0054(8) -0.0020(8) -0.0037(8)
C52 0.0241(11) 0.0177(11) 0.0227(11) -0.0068(9) -0.0024(9) -0.0041(9)
C53 0.0303(13) 0.0240(12) 0.0298(12) -0.0105(10) -0.0024(10) -0.0118(10)
C54 0.0203(12) 0.0444(15) 0.0284(12) -0.0098(11) -0.0053(10) -0.0114(10)
C55 0.0200(12) 0.0278(12) 0.0380(13) -0.0060(11) -0.0051(10) 0.0008(10)
C56 0.0214(11) 0.0166(11) 0.0324(12) -0.0056(9) -0.0055(10) -0.0009(9)
C61 0.0178(10) 0.0151(10) 0.0137(9) -0.0057(8) -0.0043(8) 0.0011(8)
C62 0.0188(11) 0.0185(11) 0.0197(11) -0.0022(9) -0.0018(9) -0.0034(9)
C63 0.0182(11) 0.0292(12) 0.0217(11) -0.0093(9) -0.0038(9) 0.0003(9)
C64 0.0233(11) 0.0205(11) 0.0241(11) -0.0090(9) -0.0111(9) 0.0046(9)
C65 0.0297(12) 0.0160(11) 0.0297(12) -0.0034(9) -0.0141(10) -0.0021(9)
C66 0.0205(11) 0.0189(11) 0.0200(10) -0.0029(9) -0.0057(9) -0.0054(9)
C71 0.0155(10) 0.0155(10) 0.0143(9) -0.0026(8) -0.0025(8) -0.0005(8)
C72 0.0194(10) 0.0202(11) 0.0168(10) -0.0075(9) -0.0029(8) -0.0012(8)
C73 0.0251(12) 0.0291(12) 0.0178(10) -0.0089(9) 0.0003(9) -0.0045(10)
C74 0.0201(11) 0.0264(12) 0.0208(11) -0.0054(9) -0.0029(9) -0.0052(9)
C75 0.0200(11) 0.0193(11) 0.0223(11) -0.0044(9) -0.0072(9) -0.0027(9)
C76 0.0201(11) 0.0179(10) 0.0175(10) -0.0076(8) -0.0034(8) 0.0003(8)

loop_
_atom_type_symbol
_atom_type_description
_atom_type_scat_dispersion_real
_atom_type_scat_dispersion_imag
_atom_type_scat_source
C C 0.0033 0.0016 'International Tables Vol C Tables 4.2.6.8 and 6.1.1.4'
H H 0.0000 0.0000 'International Tables Vol C Tables 4.2.6.8 and 6.1.1.4'
N N 0.0061 0.0033 'International Tables Vol C Tables 4.2.6.8 and 6.1.1.4'
P P 0.1023 0.0942 'International Tables Vol C Tables 4.2.6.8 and 6.1.1.4'
Cl Cl 0.1484 0.1585 'International Tables Vol C Tables 4.2.6.8 and 6.1.1.4'

loop_
_geom_angle_atom_site_label_1
_geom_angle_atom_site_label_2
_geom_angle_atom_site_label_3
_geom_angle
_geom_angle_site_symmetry_1
_geom_angle_site_symmetry_3
_geom_angle_publ_flag
N1 P1 N2 121.81(9) . . ?
N1 P1 Cl1 109.37(7) . . ?
N2 P1 Cl1 107.44(7) . . ?
N1 P1 Cl2 107.64(7) . . ?
N2 P1 Cl2 109.25(7) . . ?
Cl1 P1 Cl2 98.93(3) . . ?
N3 P2 N5 107.34(9) . . ?
N3 P2 N2 113.43(8) . . ?
N5 P2 N2 114.23(9) . . ?
N3 P2 N4 117.49(9) . . ?
N5 P2 N4 102.31(9) . . ?
N2 P2 N4 101.73(9) . . ?
N3 P3 N6 107.32(9) . . ?
N3 P3 N1 114.29(8) . . ?
N6 P3 N1 113.80(9) . . ?
N3 P3 N7 116.90(9) . . ?
N6 P3 N7 102.31(9) . . ?
N1 P3 N7 101.76(9) . . ?
P1 N1 P3 120.50(10) . . ?
P1 N2 P2 120.27(10) . . ?
P2 N3 P3 127.49(10) . . ?
C41 N4 P2 127.82(14) . . ?
C51 N5 P2 127.49(14) . . ?
C61 N6 P3 126.43(14) . . ?
C71 N7 P3 126.86(15) . . ?
N4 C41 C46 109.39(16) . . ?
N4 C41 C42 112.76(16) . . ?
C46 C41 C42 111.08(17) . . ?
C43 C42 C41 111.32(16) . . ?
C44 C43 C42 110.72(17) . . ?
C43 C44 C45 110.63(17) . . ?
C44 C45 C46 111.07(17) . . ?
C41 C46 C45 111.94(16) . . ?
N5 C51 C56 111.52(16) . . ?
N5 C51 C52 109.87(16) . . ?
C56 C51 C52 110.26(17) . . ?
C51 C52 C53 111.25(17) . . ?
C54 C53 C52 111.54(18) . . ?
C53 C54 C55 110.71(18) . . ?
C54 C55 C56 110.72(19) . . ?
C51 C56 C55 111.67(17) . . ?
N6 C61 C62 111.96(16) . . ?
N6 C61 C66 109.23(16) . . ?
C62 C61 C66 111.00(16) . . ?
C61 C62 C63 112.33(17) . . ?
C64 C63 C62 110.80(17) . . ?
C65 C64 C63 110.26(17) . . ?
C66 C65 C64 110.45(17) . . ?
C65 C66 C61 112.25(17) . . ?
N7 C71 C72 108.92(16) . . ?
N7 C71 C76 113.29(16) . . ?
C72 C71 C76 111.10(16) . . ?
C71 C72 C73 111.85(17) . . ?
C74 C73 C72 111.37(17) . . ?
C75 C74 C73 110.63(17) . . ?
C74 C75 C76 110.70(17) . . ?
C75 C76 C71 110.67(16) . . ?

loop_
_geom_bond_atom_site_label_1
_geom_bond_atom_site_label_2
_geom_bond_distance
_geom_bond_site_symmetry_2
_geom_bond_publ_flag
Cl1 P1 2.0232(7) . ?
Cl2 P1 2.0488(7) . ?
P1 N1 1.5618(16) . ?
P1 N2 1.5631(16) . ?
P2 N3 1.5903(16) . ?
P2 N5 1.6249(18) . ?
P2 N2 1.6394(16) . ?
P2 N4 1.6396(18) . ?
P3 N3 1.5928(16) . ?
P3 N6 1.6280(18) . ?
P3 N1 1.6363(16) . ?
P3 N7 1.6394(18) . ?
N4 C41 1.468(3) . ?
N5 C51 1.464(3) . ?
N6 C61 1.463(3) . ?
N7 C71 1.467(3) . ?
C41 C46 1.519(3) . ?
C41 C42 1.527(3) . ?
C42 C43 1.525(3) . ?
C43 C44 1.521(3) . ?
C44 C45 1.525(3) . ?
C45 C46 1.533(3) . ?
C51 C56 1.525(3) . ?
C51 C52 1.528(3) . ?
C52 C53 1.532(3) . ?
C53 C54 1.522(3) . ?
C54 C55 1.525(3) . ?
C55 C56 1.527(3) . ?
C61 C62 1.524(3) . ?
C61 C66 1.527(3) . ?
C62 C63 1.531(3) . ?
C63 C64 1.526(3) . ?
C64 C65 1.525(3) . ?
C65 C66 1.523(3) . ?
C71 C72 1.525(3) . ?
C71 C76 1.532(3) . ?
C72 C73 1.532(3) . ?
C73 C74 1.531(3) . ?
C74 C75 1.521(3) . ?
C75 C76 1.531(3) . ?

loop_
_geom_hbond_atom_site_label_D
_geom_hbond_atom_site_label_H
_geom_hbond_atom_site_label_A
_geom_hbond_distance_DH
_geom_hbond_distance_HA
_geom_hbond_distance_DA
_geom_hbond_angle_DHA
_geom_hbond_site_symmetry_A
N5 H5 N2 0.71(2) 2.36(2) 3.062(2) 175(3) 2_656
N6 H6 N1 0.79(2) 2.42(2) 3.192(2) 164(2) 2_655

loop_
_cod_related_entry_id
_cod_related_entry_database
_cod_related_entry_code
1 ChemSpider 30660970
